data_4350785
loop_
_publ_author_name
'Rajak, Sanil'
Chair,Khaoula
'Rana, Love Karan'
'Kaur, Prabhjyot'
'Maris, Thierry'
'Duong, Adam'

_publ_section_title
;
 Amidine/Amidinate Cobalt Complexes: One-Pot Synthesis, Mechanism, and
 Photocatalytic Application for Hydrogen Production
;
_journal_name_full 'Inorganic Chemistry'
_journal_page_first 14910
_journal_page_last 14919
_journal_paper_doi 10.1021/acs.inorgchem.0c01495
_journal_volume 59
_journal_year 2020
_chemical_formula_moiety '2(C30 H25 Co N14), 4(Cl O4), 4(C4 H8 O2), C7 H5 N'
_chemical_formula_sum 'C83 H87 Cl4 Co2 N29 O24'
_chemical_formula_weight 2134.47
_chemical_name_systematic
;
N'-[4-amino-6-(pyridin-2-yl)-1,3,5-triazin-2-yl]benzenecarboximidamide)
-(N-[4-amino-6-(pyridin-2-yl)-1,3,5-triazin-2-yl]benzenecarboximidamido)-cobalt 
diperchlorate benzonitrile ethyl acetate solvate
;
_space_group_crystal_system monoclinic
_space_group_IT_number 14
_space_group_name_Hall '-P 2ybc'
_space_group_name_H-M_alt 'P 1 21/c 1'
_atom_sites_solution_hydrogens mixed
_atom_sites_solution_primary dual
_audit_creation_date 2017-02-28
_audit_creation_method
;
Olex2 1.2
(compiled 2017.02.23 svn.r3390 for OlexSys, GUI svn.r5320)
;
_cell_angle_alpha 90
_cell_angle_beta 105.1400(10)
_cell_angle_gamma 90
_cell_formula_units_Z 2
_cell_length_a 12.5415(3)
_cell_length_b 16.9560(4)
_cell_length_c 23.1839(6)
_cell_measurement_reflns_used 9528
_cell_measurement_temperature 150
_cell_measurement_theta_max 60.673
_cell_measurement_theta_min 2.845
_cell_volume 4759.0(2)
_computing_cell_refinement
;
SAINT (2013) V8.37A; Integration Software for Single Crystal Data. 
Bruker AXS Inc., Madison, WI 53719-1173.
;
_computing_data_collection
;
APEX 2 (2013) Bruker AXS Inc., Madison, WI 53719-1173.
;
_computing_data_reduction
;
SAINT (2013) V8.37A; Integration Software for Single Crystal Data. 
Bruker AXS Inc., Madison, WI 53719-1173.
;
_computing_molecular_graphics 'Olex2 (Dolomanov et al., 2009)'
_computing_publication_material 'Olex2 (Dolomanov et al., 2009)'
_computing_structure_refinement 'ShelXL (Sheldrick, 2015)'
_computing_structure_solution 'XT (Sheldrick, 2015)'
_diffrn_ambient_temperature 150
_diffrn_detector 'CMOS Area detector'
_diffrn_detector_area_resol_mean 10.24
_diffrn_detector_type 'Bruker Photon 100 CMOS Detector'
_diffrn_measured_fraction_theta_full 1.000
_diffrn_measured_fraction_theta_max 0.998
_diffrn_measurement_device 'k-geometry diffractometer'
_diffrn_measurement_device_type 'Bruker Venture Metaljet'
_diffrn_measurement_method '\w and \f scans'
_diffrn_radiation_collimation 'Focusing mirrors'
_diffrn_radiation_monochromator 'Helios MX Mirror Optics'
_diffrn_radiation_probe x-ray
_diffrn_radiation_type GaK\a
_diffrn_radiation_wavelength 1.34139
_diffrn_reflns_av_R_equivalents 0.0330
_diffrn_reflns_av_unetI/netI 0.0221
_diffrn_reflns_Laue_measured_fraction_full 1.000
_diffrn_reflns_Laue_measured_fraction_max 0.998
_diffrn_reflns_limit_h_max 16
_diffrn_reflns_limit_h_min -16
_diffrn_reflns_limit_k_max 22
_diffrn_reflns_limit_k_min -22
_diffrn_reflns_limit_l_max 30
_diffrn_reflns_limit_l_min -30
_diffrn_reflns_number 67565
_diffrn_reflns_point_group_measured_fraction_full 1.000
_diffrn_reflns_point_group_measured_fraction_max 0.998
_diffrn_reflns_theta_full 53.594
_diffrn_reflns_theta_max 60.749
_diffrn_reflns_theta_min 2.845
_diffrn_source 'Metal Jet'
_diffrn_source_target Ga
_diffrn_source_type 'Gallium Liquid Metal Jet Source'
_exptl_absorpt_coefficient_mu 3.092
_exptl_absorpt_correction_T_max 0.7519
_exptl_absorpt_correction_T_min 0.5435
_exptl_absorpt_correction_type multi-scan
_exptl_absorpt_process_details
;
SADABS-2016/2 (Bruker,2016/2) was used for absorption correction. 
wR2(int) was 0.1164 before and 0.0542 after correction. 
The Ratio of minimum to maximum transmission is 0.7228. 
The \l/2 correction factor is Not present.'
;
_exptl_crystal_colour 'clear light Orange'
_exptl_crystal_colour_lustre clear
_exptl_crystal_colour_modifier light
_exptl_crystal_colour_primary orange
_exptl_crystal_density_diffrn 1.490
_exptl_crystal_description Platelet
_exptl_crystal_F_000 2204
_exptl_crystal_recrystallization_method 'crystallised from AcOEt/Cyanobenzene'
_exptl_crystal_size_max 0.3
_exptl_crystal_size_mid 0.11
_exptl_crystal_size_min 0.04
_refine_diff_density_max 0.815
_refine_diff_density_min -0.653
_refine_diff_density_rms 0.115
_refine_ls_extinction_coef 0.0054(2)
_refine_ls_extinction_expression Fc^*^=kFc[1+0.001xFc^2^\l^3^/sin(2\q)]^-1/4^
_refine_ls_extinction_method 'SHELXL-2016/6 (Sheldrick 2016)'
_refine_ls_goodness_of_fit_ref 1.053
_refine_ls_hydrogen_treatment mixed
_refine_ls_matrix_type full
_refine_ls_number_parameters 754
_refine_ls_number_reflns 10955
_refine_ls_number_restraints 222
_refine_ls_restrained_S_all 1.075
_refine_ls_R_factor_all 0.0501
_refine_ls_R_factor_gt 0.0474
_refine_ls_shift/su_max 0.002
_refine_ls_shift/su_mean 0.000
_refine_ls_structure_factor_coef Fsqd
_refine_ls_weighting_details 'w=1/[\s^2^(Fo^2^)+(0.0797P)^2^+4.0035P] where P=(Fo^2^+2Fc^2^)/3'
_refine_ls_weighting_scheme calc
_refine_ls_wR_factor_gt 0.1298
_refine_ls_wR_factor_ref 0.1326
_reflns_Friedel_coverage 0.000
_reflns_Friedel_fraction_full .
_reflns_Friedel_fraction_max .
_reflns_number_gt 10228
_reflns_number_total 10955
_reflns_threshold_expression 'I > 2\s(I)'
_cod_data_source_file 4350785.cif
_cod_data_source_block 4350785
_cod_depositor_comments
;
The following automatic conversions were performed:

data item '_diffrn_radiation_probe' value 'X-ray' was changed to
'x-ray' in accordance with the built-in table derived from the CIF
Core dictionary named 'cif_core.dic' version 2.4.5 last updated on
2014-11-21.

data item '_exptl_crystal_colour_primary' value 'Orange' was changed
to 'orange' in accordance with the built-in table derived from the
CIF Core dictionary named 'cif_core.dic' version 2.4.5 last updated
on 2014-11-21.

Automatic conversion script
Id: cif_fix_values 8369 2020-08-20 11:38:08Z andrius 

 The Wrong Structure and associated hkl file was deposited. Replaced
 with the correct structure as published ...
;
_cod_database_code 4350785
_shelx_space_group_comment
;
The symmetry employed for this shelxl refinement is uniquely defined
by the following loop, which should always be used as a source of
symmetry information in preference to the above space-group names.
They are only intended as comments.
;

loop_
_space_group_symop_id
_space_group_symop_operation_xyz
1 'x, y, z'
2 '-x, y+1/2, -z+1/2'
3 '-x, -y, -z'
4 'x, -y-1/2, z-1/2'

loop_
_atom_site_label
_atom_site_type_symbol
_atom_site_fract_x
_atom_site_fract_y
_atom_site_fract_z
_atom_site_U_iso_or_equiv
_atom_site_adp_type
_atom_site_occupancy
_atom_site_site_symmetry_order
_atom_site_calc_flag
_atom_site_refinement_flags_posn
_atom_site_refinement_flags_adp
_atom_site_refinement_flags_occupancy
_atom_site_disorder_assembly
_atom_site_disorder_group
Co1 Co 0.58599(2) 0.61228(2) 0.32824(2) 0.01557(9) Uani 1 1 d . . . . .
N1 N 0.72201(13) 0.66884(9) 0.32722(7) 0.0206(3) Uani 1 1 d . . . . .
C1 C 0.74625(19) 0.74474(12) 0.34069(11) 0.0295(4) Uani 1 1 d . . . . .
H1 H 0.694583 0.776516 0.353663 0.035 Uiso 1 1 calc R . . . .
C2 C 0.8443(2) 0.77800(13) 0.33622(12) 0.0350(5) Uani 1 1 d . . . . .
H2 H 0.859070 0.832100 0.345675 0.042 Uiso 1 1 calc R . . . .
N2 N 0.65543(13) 0.52823(9) 0.29795(7) 0.0179(3) Uani 1 1 d . . . . .
C3 C 0.92096(18) 0.73238(13) 0.31795(11) 0.0328(5) Uani 1 1 d . . . . .
H3 H 0.989451 0.754239 0.315612 0.039 Uiso 1 1 calc R . . . .
N3 N 0.67399(14) 0.40111(9) 0.26174(7) 0.0208(3) Uani 1 1 d . . . . .
C4 C 0.89569(17) 0.65392(12) 0.30307(10) 0.0271(4) Uani 1 1 d . . . . .
H4 H 0.946193 0.621175 0.289962 0.033 Uiso 1 1 calc R . . . .
N4 N 0.81955(13) 0.49498(10) 0.27044(8) 0.0225(3) Uani 1 1 d . . . . .
C5 C 0.79561(16) 0.62462(11) 0.30778(9) 0.0210(4) Uani 1 1 d . . . . .
N5 N 0.82790(17) 0.37192(12) 0.22986(10) 0.0303(4) Uani 1 1 d . . . . .
N6 N 0.51464(14) 0.42954(9) 0.28686(8) 0.0217(3) Uani 1 1 d . . . . .
C6 C 0.75704(15) 0.54355(11) 0.29086(8) 0.0192(3) Uani 1 1 d . . . . .
C7 C 0.77125(16) 0.42320(11) 0.25374(9) 0.0221(4) Uani 1 1 d . . . . .
N7 N 0.46037(13) 0.54935(9) 0.32467(7) 0.0192(3) Uani 1 1 d . . . . .
N8 N 0.64231(13) 0.58001(9) 0.41249(7) 0.0201(3) Uani 1 1 d . . . . .
C8 C 0.61307(15) 0.45443(11) 0.28273(8) 0.0185(3) Uani 1 1 d . . . . .
N9 N 0.52681(13) 0.69769(9) 0.36319(7) 0.0181(3) Uani 1 1 d . . . . .
C9 C 0.69259(17) 0.51197(12) 0.43317(9) 0.0256(4) Uani 1 1 d . . . . .
H9 H 0.711409 0.476228 0.405844 0.031 Uiso 1 1 calc R . . . .
C10 C 0.71792(19) 0.49230(14) 0.49341(10) 0.0320(5) Uani 1 1 d . . . . .
H10 H 0.752200 0.443291 0.506838 0.038 Uiso 1 1 calc R . . . .
N10 N 0.52492(15) 0.75515(10) 0.45607(7) 0.0258(4) Uani 1 1 d . . . . .
C11 C 0.6928(2) 0.54472(15) 0.53366(10) 0.0366(5) Uani 1 1 d . . . . .
H11 H 0.710535 0.532529 0.575072 0.044 Uiso 1 1 calc R . . . .
N11 N 0.42351(16) 0.81401(10) 0.36365(8) 0.0257(4) Uani 1 1 d . . . . .
C12 C 0.6412(2) 0.61543(14) 0.51264(10) 0.0316(5) Uani 1 1 d . . . . .
H12 H 0.623531 0.652645 0.539357 0.038 Uiso 1 1 calc R . . . .
N12 N 0.4327(2) 0.87329(12) 0.45329(9) 0.0353(5) Uani 1 1 d . . . . .
N13 N 0.42550(14) 0.75897(10) 0.27507(7) 0.0202(3) Uani 1 1 d . . . . .
C13 C 0.61609(16) 0.63045(12) 0.45197(9) 0.0227(4) Uani 1 1 d . . . . .
N14 N 0.51743(13) 0.64957(10) 0.24980(7) 0.0192(3) Uani 1 1 d . . . . .
C14 C 0.46082(18) 0.81395(12) 0.42369(9) 0.0260(4) Uani 1 1 d . . . . .
C15 C 0.46001(16) 0.75642(11) 0.33578(8) 0.0193(3) Uani 1 1 d . . . . .
C16 C 0.44993(15) 0.70790(11) 0.23496(8) 0.0187(3) Uani 1 1 d . . . . .
C17 C 0.38927(18) 0.72554(11) 0.17181(8) 0.0229(4) Uani 1 1 d . . . . .
C18 C 0.27748(19) 0.74485(14) 0.15899(10) 0.0312(5) Uani 1 1 d . . . . .
H18 H 0.240726 0.745539 0.190001 0.037 Uiso 1 1 calc R . . . .
C19 C 0.2200(2) 0.76308(17) 0.10082(12) 0.0458(6) Uani 1 1 d . . . . .
H19 H 0.143498 0.775235 0.091853 0.055 Uiso 1 1 calc R . . . .
C20 C 0.2741(3) 0.76356(17) 0.05589(11) 0.0494(7) Uani 1 1 d . . . . .
H20 H 0.234802 0.777015 0.016259 0.059 Uiso 1 1 calc R . . . .
C21 C 0.3851(3) 0.74452(15) 0.06842(10) 0.0432(6) Uani 1 1 d . . . . .
H21 H 0.421808 0.745363 0.037406 0.052 Uiso 1 1 calc R . . . .
C22 C 0.4432(2) 0.72409(12) 0.12639(9) 0.0297(4) Uani 1 1 d . . . . .
H22 H 0.518828 0.709349 0.134792 0.036 Uiso 1 1 calc R . . . .
C23 C 0.44420(15) 0.47659(11) 0.30613(8) 0.0193(3) Uani 1 1 d . . . . .
C24 C 0.33690(16) 0.43821(11) 0.30676(9) 0.0215(4) Uani 1 1 d . . . . .
C25 C 0.23924(17) 0.48129(12) 0.29735(9) 0.0250(4) Uani 1 1 d . . . . .
H25 H 0.239149 0.536126 0.288927 0.030 Uiso 1 1 calc R . . . .
C26 C 0.14165(17) 0.44406(14) 0.30026(11) 0.0310(5) Uani 1 1 d . . . . .
H26 H 0.075192 0.473592 0.293722 0.037 Uiso 1 1 calc R . . . .
C27 C 0.1413(2) 0.36437(15) 0.31263(12) 0.0373(5) Uani 1 1 d . . . . .
H27 H 0.074688 0.339273 0.314778 0.045 Uiso 1 1 calc R . . . .
C28 C 0.2380(2) 0.32101(14) 0.32190(13) 0.0390(5) Uani 1 1 d . . . . .
H28 H 0.237836 0.266329 0.330828 0.047 Uiso 1 1 calc R . . . .
C29 C 0.33514(19) 0.35755(13) 0.31813(11) 0.0316(5) Uani 1 1 d . . . . .
H29 H 0.400789 0.327362 0.323340 0.038 Uiso 1 1 calc R . . . .
C00R C 0.55235(16) 0.69999(11) 0.42389(8) 0.0213(4) Uani 1 1 d . . . . .
Cl1 Cl 0.21570(4) 0.67093(3) 0.37169(2) 0.03123(13) Uani 1 1 d . . . . .
O1 O 0.32396(14) 0.63671(12) 0.39469(9) 0.0404(4) Uani 1 1 d . . . . .
O2 O 0.13566(17) 0.61539(13) 0.37978(13) 0.0601(6) Uani 1 1 d . . . . .
O3 O 0.1990(2) 0.68770(13) 0.30942(9) 0.0570(6) Uani 1 1 d . . . . .
O4 O 0.2075(2) 0.74263(14) 0.40202(11) 0.0598(6) Uani 1 1 d . . . . .
Cl2 Cl 0.64725(5) 0.56388(3) 0.12576(2) 0.03331(13) Uani 1 1 d . . . . .
O5 O 0.71530(16) 0.49815(11) 0.11990(9) 0.0444(4) Uani 1 1 d . . . . .
O6 O 0.5768(2) 0.54104(12) 0.16314(9) 0.0511(5) Uani 1 1 d . . . . .
O7 O 0.5799(2) 0.5850(2) 0.06932(10) 0.0836(10) Uani 1 1 d . . . . .
O8 O 0.7129(2) 0.62739(14) 0.15507(17) 0.0834(9) Uani 1 1 d . . . . .
O30 O 0.96310(19) 0.53183(13) 0.11197(10) 0.0549(5) Uani 1 1 d . . . . .
C31 C 0.9939(3) 0.6576(2) 0.15954(18) 0.0677(9) Uani 1 1 d . . . . .
H31A H 0.919061 0.675990 0.140054 0.101 Uiso 1 1 calc GR . . . .
H31B H 1.042626 0.668357 0.133628 0.101 Uiso 1 1 calc GR . . . .
H31C H 1.021462 0.685183 0.197655 0.101 Uiso 1 1 calc GR . . . .
O31 O 0.98000(16) 0.41843(12) 0.16082(10) 0.0478(5) Uani 1 1 d . . . . .
C32 C 0.9915(3) 0.5735(2) 0.17030(15) 0.0589(8) Uani 1 1 d . . . . .
H32A H 0.935900 0.561440 0.192476 0.071 Uiso 1 1 calc R . . . .
H32B H 1.064641 0.555674 0.194651 0.071 Uiso 1 1 calc R . . . .
C33 C 0.9575(2) 0.45376(17) 0.11444(14) 0.0470(6) Uani 1 1 d . . . . .
C34 C 0.9186(5) 0.4158(2) 0.05495(19) 0.0849(14) Uani 1 1 d . . . . .
H34A H 0.838545 0.422827 0.040002 0.127 Uiso 1 1 calc GR . . . .
H34B H 0.935954 0.359354 0.058519 0.127 Uiso 1 1 calc GR . . . .
H34C H 0.955602 0.440102 0.027062 0.127 Uiso 1 1 calc GR . . . .
C50A C 0.2108(5) 0.3550(4) -0.0035(2) 0.0706(9) Uani 0.757(3) 1 d D U P A 1
H50A H 0.258917 0.313891 -0.012521 0.106 Uiso 0.757(3) 1 calc GR . P A 1
H50B H 0.188086 0.390856 -0.037640 0.106 Uiso 0.757(3) 1 calc GR . P A 1
H50C H 0.145207 0.330540 0.004442 0.106 Uiso 0.757(3) 1 calc GR . P A 1
C51A C 0.2708(5) 0.3995(3) 0.0494(3) 0.0719(8) Uani 0.757(3) 1 d D U P A 1
O52A O 0.3400(4) 0.3750(2) 0.09013(18) 0.0746(7) Uani 0.757(3) 1 d D U P A 1
O53A O 0.2455(4) 0.4735(2) 0.04538(19) 0.0860(10) Uani 0.757(3) 1 d D U P A 1
C54A C 0.3084(6) 0.5246(4) 0.0916(3) 0.0803(11) Uani 0.757(3) 1 d D U P A 1
H54A H 0.295431 0.580095 0.078392 0.096 Uiso 0.757(3) 1 calc R . P A 1
H54B H 0.388000 0.513307 0.097865 0.096 Uiso 0.757(3) 1 calc R . P A 1
C55A C 0.2777(5) 0.5144(4) 0.1514(3) 0.0808(10) Uani 0.757(3) 1 d D U P A 1
H55A H 0.197421 0.518827 0.144565 0.121 Uiso 0.757(3) 1 calc GR . P A 1
H55B H 0.314064 0.555465 0.179400 0.121 Uiso 0.757(3) 1 calc GR . P A 1
H55C H 0.302003 0.462381 0.168185 0.121 Uiso 0.757(3) 1 calc GR . P A 1
C50B C 0.1801(15) 0.3173(8) 0.0041(7) 0.0728(10) Uani 0.243(3) 1 d D U P A 2
H50D H 0.102370 0.302500 -0.002283 0.109 Uiso 0.243(3) 1 calc GR . P A 2
H50E H 0.227261 0.273424 0.023080 0.109 Uiso 0.243(3) 1 calc GR . P A 2
H50F H 0.194915 0.329549 -0.034354 0.109 Uiso 0.243(3) 1 calc GR . P A 2
C51B C 0.2039(9) 0.3870(8) 0.0431(6) 0.0745(9) Uani 0.243(3) 1 d D U P A 2
O52B O 0.1353(9) 0.4168(7) 0.0621(5) 0.0782(9) Uani 0.243(3) 1 d D U P A 2
O53B O 0.2944(10) 0.4073(8) 0.0813(5) 0.0777(11) Uani 0.243(3) 1 d D U P A 2
C54B C 0.3374(14) 0.4538(8) 0.1345(6) 0.0785(10) Uani 0.243(3) 1 d D U P A 2
H54C H 0.417119 0.464452 0.140158 0.094 Uiso 0.243(3) 1 calc R . P A 2
H54D H 0.327178 0.426051 0.170180 0.094 Uiso 0.243(3) 1 calc R . P A 2
C55B C 0.2709(16) 0.5313(9) 0.1241(11) 0.0805(12) Uani 0.243(3) 1 d D U P A 2
H55D H 0.226040 0.533508 0.082637 0.121 Uiso 0.243(3) 1 calc GR . P A 2
H55E H 0.321835 0.576235 0.132034 0.121 Uiso 0.243(3) 1 calc GR . P A 2
H55F H 0.222507 0.533510 0.151141 0.121 Uiso 0.243(3) 1 calc GR . P A 2
N10A N 0.9416(11) 0.6735(9) 0.5438(5) 0.166(4) Uani 0.5 1 d D U P B -1
C10A C 0.9626(19) 0.6055(14) 0.5261(5) 0.164(4) Uani 0.5 1 d D U P B -1
C11A C 0.9897(6) 0.5347(4) 0.5082(3) 0.098(2) Uani 0.5 1 d . U P B -1
C12A C 0.9898(6) 0.5231(5) 0.4489(3) 0.096(4) Uani 0.5 1 d DG U P B -1
H12C H 0.976712 0.566260 0.421803 0.115 Uiso 0.5 1 calc R . P B -1
C13A C 1.0092(5) 0.4484(5) 0.4292(3) 0.097(3) Uani 0.5 1 d G U P B -1
H13A H 1.009296 0.440428 0.388615 0.117 Uiso 0.5 1 calc R . P B -1
C14A C 1.0284(6) 0.3852(4) 0.4688(3) 0.095(3) Uani 0.5 1 d G U P B -1
H14A H 1.041646 0.334141 0.455308 0.114 Uiso 0.5 1 calc R . P B -1
C15A C 1.0283(5) 0.3968(4) 0.5281(3) 0.084(2) Uani 0.5 1 d G U P B -1
H15A H 1.041411 0.353686 0.555189 0.100 Uiso 0.5 1 calc R . P B -1
C16A C 1.0089(5) 0.4716(4) 0.5478(3) 0.087(3) Uani 0.5 1 d DG U P B -1
H16A H 1.008826 0.479517 0.588378 0.104 Uiso 0.5 1 calc R . P B -1
H14 H 0.525(2) 0.6225(17) 0.2205(13) 0.029(7) Uiso 1 1 d . . . . .
H13 H 0.390(2) 0.7996(18) 0.2628(12) 0.031(7) Uiso 1 1 d . . . . .
H7 H 0.408(2) 0.5699(16) 0.3362(12) 0.029(7) Uiso 1 1 d . . . . .
H5A H 0.878(3) 0.3885(17) 0.2207(13) 0.032(8) Uiso 1 1 d . . . . .
H5B H 0.796(2) 0.3327(19) 0.2147(13) 0.032(7) Uiso 1 1 d . . . . .
H12A H 0.470(3) 0.8779(19) 0.4910(16) 0.045(9) Uiso 1 1 d . . . . .
H12B H 0.397(3) 0.908(2) 0.4338(15) 0.045(9) Uiso 1 1 d . . . . .

loop_
_atom_site_aniso_label
_atom_site_aniso_U_11
_atom_site_aniso_U_22
_atom_site_aniso_U_33
_atom_site_aniso_U_23
_atom_site_aniso_U_13
_atom_site_aniso_U_12
Co1 0.01693(14) 0.01218(14) 0.01706(14) 0.00056(8) 0.00349(10) -0.00076(8)
N1 0.0215(7) 0.0167(7) 0.0232(8) -0.0004(6) 0.0051(6) -0.0024(6)
C1 0.0311(11) 0.0181(9) 0.0413(12) -0.0054(8) 0.0129(9) -0.0050(8)
C2 0.0354(12) 0.0205(10) 0.0510(14) -0.0064(9) 0.0147(10) -0.0095(8)
N2 0.0176(7) 0.0148(7) 0.0209(7) 0.0007(6) 0.0042(6) 0.0002(5)
C3 0.0249(10) 0.0275(11) 0.0463(13) -0.0015(9) 0.0100(9) -0.0096(8)
N3 0.0232(8) 0.0161(7) 0.0234(8) -0.0019(6) 0.0067(6) -0.0019(6)
C4 0.0220(9) 0.0233(10) 0.0359(11) -0.0013(8) 0.0071(8) -0.0020(7)
N4 0.0194(7) 0.0181(7) 0.0300(8) -0.0008(6) 0.0062(6) -0.0004(6)
C5 0.0213(9) 0.0167(8) 0.0238(9) 0.0013(7) 0.0037(7) -0.0017(7)
N5 0.0288(9) 0.0212(9) 0.0458(11) -0.0072(8) 0.0183(9) -0.0026(7)
N6 0.0226(8) 0.0170(7) 0.0258(8) -0.0012(6) 0.0068(6) -0.0023(6)
C6 0.0184(8) 0.0166(8) 0.0210(8) 0.0015(7) 0.0021(7) -0.0001(6)
C7 0.0229(9) 0.0178(9) 0.0249(9) 0.0009(7) 0.0052(7) 0.0015(7)
N7 0.0174(7) 0.0175(7) 0.0225(7) 0.0005(6) 0.0051(6) -0.0008(6)
N8 0.0199(7) 0.0186(8) 0.0201(7) 0.0026(6) 0.0024(6) -0.0015(6)
C8 0.0211(8) 0.0145(8) 0.0184(8) -0.0004(6) 0.0027(6) 0.0001(6)
N9 0.0207(7) 0.0155(7) 0.0175(7) 0.0000(5) 0.0041(6) -0.0008(6)
C9 0.0263(9) 0.0218(9) 0.0267(10) 0.0043(7) 0.0033(8) 0.0025(7)
C10 0.0350(11) 0.0278(10) 0.0297(11) 0.0094(8) 0.0021(9) 0.0058(9)
N10 0.0352(9) 0.0228(8) 0.0187(7) -0.0014(6) 0.0057(7) 0.0019(7)
C11 0.0445(13) 0.0411(13) 0.0218(10) 0.0101(9) 0.0041(9) 0.0068(10)
N11 0.0368(9) 0.0196(8) 0.0206(8) 0.0005(6) 0.0076(7) 0.0069(7)
C12 0.0382(12) 0.0343(12) 0.0203(10) 0.0023(8) 0.0042(9) 0.0050(9)
N12 0.0566(13) 0.0250(9) 0.0236(9) -0.0025(8) 0.0095(9) 0.0115(9)
N13 0.0264(8) 0.0153(7) 0.0185(7) 0.0024(6) 0.0054(6) 0.0046(6)
C13 0.0241(9) 0.0221(9) 0.0199(9) 0.0015(7) 0.0023(7) -0.0007(7)
N14 0.0229(8) 0.0170(7) 0.0179(7) -0.0013(6) 0.0058(6) -0.0002(6)
C14 0.0369(11) 0.0199(9) 0.0221(9) -0.0018(7) 0.0092(8) 0.0017(8)
C15 0.0238(9) 0.0143(8) 0.0201(8) 0.0006(6) 0.0063(7) -0.0002(7)
C16 0.0219(8) 0.0159(8) 0.0186(8) 0.0002(6) 0.0060(7) -0.0020(6)
C17 0.0320(10) 0.0177(9) 0.0183(9) 0.0009(7) 0.0050(7) 0.0012(7)
C18 0.0324(11) 0.0325(11) 0.0257(10) -0.0006(8) 0.0024(8) 0.0040(9)
C19 0.0463(15) 0.0455(15) 0.0349(13) 0.0013(11) -0.0084(11) 0.0097(12)
C20 0.076(2) 0.0412(14) 0.0214(11) 0.0045(10) -0.0044(12) 0.0068(13)
C21 0.079(2) 0.0309(12) 0.0215(10) 0.0005(9) 0.0173(11) -0.0007(12)
C22 0.0459(13) 0.0218(10) 0.0243(10) -0.0009(8) 0.0142(9) 0.0007(9)
C23 0.0188(8) 0.0187(8) 0.0191(8) 0.0026(6) 0.0024(6) -0.0020(7)
C24 0.0208(9) 0.0205(9) 0.0227(9) -0.0007(7) 0.0045(7) -0.0046(7)
C25 0.0235(9) 0.0237(9) 0.0262(9) 0.0009(7) 0.0036(7) -0.0019(7)
C26 0.0203(9) 0.0344(11) 0.0374(11) -0.0023(9) 0.0060(8) -0.0022(8)
C27 0.0270(11) 0.0361(12) 0.0499(14) -0.0023(10) 0.0118(10) -0.0126(9)
C28 0.0355(12) 0.0231(10) 0.0604(16) 0.0022(10) 0.0158(11) -0.0091(9)
C29 0.0273(10) 0.0214(10) 0.0467(13) 0.0030(9) 0.0106(9) -0.0019(8)
C00R 0.0247(9) 0.0191(9) 0.0194(9) 0.0009(7) 0.0044(7) -0.0023(7)
Cl1 0.0312(3) 0.0307(3) 0.0330(3) 0.00328(19) 0.0106(2) 0.00252(19)
O1 0.0269(8) 0.0453(10) 0.0493(10) 0.0002(8) 0.0104(7) 0.0008(7)
O2 0.0292(10) 0.0583(14) 0.0948(18) 0.0250(12) 0.0200(11) -0.0008(8)
O3 0.0840(16) 0.0521(12) 0.0327(10) 0.0065(9) 0.0113(10) 0.0041(11)
O4 0.0687(14) 0.0510(12) 0.0620(13) -0.0155(10) 0.0213(11) 0.0138(11)
Cl2 0.0378(3) 0.0267(3) 0.0331(3) -0.00093(19) 0.0052(2) 0.0058(2)
O5 0.0406(10) 0.0336(9) 0.0591(12) -0.0090(8) 0.0132(8) 0.0059(7)
O6 0.0741(14) 0.0442(11) 0.0442(10) 0.0015(8) 0.0320(10) 0.0154(10)
O7 0.0845(19) 0.132(3) 0.0329(11) 0.0237(14) 0.0125(11) 0.0559(18)
O8 0.0716(17) 0.0343(11) 0.137(3) -0.0247(14) 0.0135(17) -0.0096(11)
O30 0.0558(12) 0.0480(12) 0.0594(13) 0.0148(10) 0.0121(10) 0.0072(10)
C31 0.064(2) 0.071(2) 0.067(2) -0.0012(18) 0.0143(17) -0.0099(18)
O31 0.0425(10) 0.0492(11) 0.0571(12) 0.0167(9) 0.0230(9) 0.0179(9)
C32 0.0549(18) 0.069(2) 0.0487(17) 0.0076(15) 0.0069(14) 0.0063(16)
C33 0.0415(14) 0.0429(14) 0.0607(17) 0.0149(13) 0.0210(13) 0.0121(11)
C34 0.145(4) 0.049(2) 0.063(2) 0.0042(17) 0.030(3) 0.018(2)
C50A 0.0751(18) 0.0712(18) 0.0642(16) 0.0132(15) 0.0160(15) 0.0198(16)
C51A 0.0753(17) 0.0701(16) 0.0686(15) 0.0115(14) 0.0155(14) 0.0191(14)
O52A 0.0773(16) 0.0722(15) 0.0740(15) 0.0145(12) 0.0190(13) 0.0143(12)
O53A 0.0903(19) 0.0790(18) 0.0790(18) 0.0125(16) 0.0048(16) 0.0229(16)
C54A 0.082(2) 0.072(2) 0.085(2) 0.0096(19) 0.0175(19) -0.0004(18)
C55A 0.083(2) 0.074(2) 0.083(2) 0.0081(18) 0.0174(19) 0.0008(17)
C50B 0.0765(19) 0.0724(19) 0.0676(18) 0.0124(17) 0.0156(17) 0.0192(17)
C51B 0.0778(18) 0.0731(17) 0.0707(16) 0.0129(15) 0.0162(15) 0.0181(15)
O52B 0.0812(17) 0.0755(17) 0.0741(16) 0.0128(15) 0.0135(15) 0.0188(15)
O53B 0.080(2) 0.0748(19) 0.0754(19) 0.0156(18) 0.0159(18) 0.0173(17)
C54B 0.081(2) 0.0728(19) 0.080(2) 0.0110(18) 0.0180(18) 0.0060(17)
C55B 0.083(2) 0.073(2) 0.083(2) 0.010(2) 0.017(2) 0.0019(19)
N10A 0.097(6) 0.141(7) 0.254(9) -0.015(8) 0.032(6) -0.023(6)
C10A 0.095(6) 0.139(7) 0.252(9) -0.014(8) 0.032(6) -0.023(6)
C11A 0.039(3) 0.125(6) 0.133(6) 0.023(5) 0.025(4) -0.018(4)
C12A 0.046(6) 0.149(7) 0.093(6) 0.037(6) 0.018(6) -0.013(6)
C13A 0.057(4) 0.160(7) 0.074(5) -0.003(5) 0.018(4) -0.009(5)
C14A 0.048(4) 0.117(7) 0.117(6) -0.035(5) 0.016(4) -0.024(4)
C15A 0.045(3) 0.113(6) 0.088(5) 0.019(5) 0.010(3) -0.020(4)
C16A 0.042(5) 0.130(6) 0.088(6) 0.042(6) 0.016(5) -0.020(5)

loop_
_atom_type_symbol
_atom_type_description
_atom_type_scat_dispersion_real
_atom_type_scat_dispersion_imag
_atom_type_scat_source
C C 0.0140 0.0070 'International Tables Vol C Tables 4.2.6.8 and 6.1.1.4'
H H 0.0000 0.0000 'International Tables Vol C Tables 4.2.6.8 and 6.1.1.4'
Cl Cl 0.3280 0.5430 'International Tables Vol C Tables 4.2.6.8 and 6.1.1.4'
Co Co -0.6630 2.9050 'International Tables Vol C Tables 4.2.6.8 and 6.1.1.4'
N N 0.0250 0.0140 'International Tables Vol C Tables 4.2.6.8 and 6.1.1.4'
O O 0.0390 0.0250 'International Tables Vol C Tables 4.2.6.8 and 6.1.1.4'

loop_
_geom_angle_atom_site_label_1
_geom_angle_atom_site_label_2
_geom_angle_atom_site_label_3
_geom_angle
_geom_angle_site_symmetry_1
_geom_angle_site_symmetry_3
N1 Co1 N8 93.44(7) . .
N2 Co1 N1 83.00(7) . .
N2 Co1 N8 94.46(7) . .
N2 Co1 N9 175.58(7) . .
N2 Co1 N14 91.85(7) . .
N7 Co1 N1 173.93(7) . .
N7 Co1 N2 91.01(7) . .
N7 Co1 N8 88.02(7) . .
N7 Co1 N9 92.01(7) . .
N7 Co1 N14 88.99(7) . .
N9 Co1 N1 94.03(7) . .
N9 Co1 N8 82.42(7) . .
N9 Co1 N14 91.43(7) . .
N14 Co1 N1 90.19(7) . .
N14 Co1 N8 173.06(7) . .
C1 N1 Co1 127.69(15) . .
C1 N1 C5 118.44(17) . .
C5 N1 Co1 113.80(12) . .
N1 C1 H1 119.1 . .
N1 C1 C2 121.8(2) . .
C2 C1 H1 119.1 . .
C1 C2 H2 120.1 . .
C1 C2 C3 119.9(2) . .
C3 C2 H2 120.1 . .
C6 N2 Co1 116.03(12) . .
C6 N2 C8 117.31(16) . .
C8 N2 Co1 126.66(13) . .
C2 C3 H3 120.7 . .
C2 C3 C4 118.6(2) . .
C4 C3 H3 120.7 . .
C7 N3 C8 118.99(16) . .
C3 C4 H4 120.7 . .
C5 C4 C3 118.6(2) . .
C5 C4 H4 120.7 . .
C6 N4 C7 113.53(17) . .
N1 C5 C4 122.67(18) . .
N1 C5 C6 113.55(16) . .
C4 C5 C6 123.77(18) . .
C7 N5 H5A 116(2) . .
C7 N5 H5B 117(2) . .
H5A N5 H5B 122(3) . .
C8 N6 C23 122.38(16) . .
N2 C6 C5 113.61(16) . .
N4 C6 N2 126.59(17) . .
N4 C6 C5 119.79(17) . .
N3 C7 N4 124.26(18) . .
N5 C7 N3 118.74(18) . .
N5 C7 N4 116.95(19) . .
Co1 N7 H7 117.6(19) . .
C23 N7 Co1 127.25(14) . .
C23 N7 H7 115.1(19) . .
C9 N8 Co1 127.27(14) . .
C9 N8 C13 118.41(17) . .
C13 N8 Co1 113.98(13) . .
N3 C8 N2 119.06(17) . .
N6 C8 N2 125.15(17) . .
N6 C8 N3 115.79(16) . .
C15 N9 Co1 128.66(13) . .
C15 N9 C00R 114.58(16) . .
C00R N9 Co1 116.75(13) . .
N8 C9 H9 119.1 . .
N8 C9 C10 121.9(2) . .
C10 C9 H9 119.1 . .
C9 C10 H10 120.3 . .
C11 C10 C9 119.4(2) . .
C11 C10 H10 120.3 . .
C00R N10 C14 114.44(17) . .
C10 C11 H11 120.5 . .
C10 C11 C12 119.0(2) . .
C12 C11 H11 120.5 . .
C15 N11 C14 115.76(17) . .
C11 C12 H12 120.7 . .
C13 C12 C11 118.5(2) . .
C13 C12 H12 120.7 . .
C14 N12 H12A 116(2) . .
C14 N12 H12B 117(2) . .
H12A N12 H12B 125(3) . .
C15 N13 C16 128.16(17) . .
C15 N13 H13 112.3(19) . .
C16 N13 H13 119.3(19) . .
N8 C13 C12 122.70(19) . .
N8 C13 C00R 113.91(16) . .
C12 C13 C00R 123.27(19) . .
Co1 N14 H14 117.9(19) . .
C16 N14 Co1 127.63(14) . .
C16 N14 H14 114.1(19) . .
N11 C14 N10 124.10(18) . .
N12 C14 N10 117.88(19) . .
N12 C14 N11 118.0(2) . .
N9 C15 N13 120.11(17) . .
N11 C15 N9 124.67(17) . .
N11 C15 N13 115.23(17) . .
N13 C16 C17 113.20(16) . .
N14 C16 N13 123.69(17) . .
N14 C16 C17 123.11(17) . .
C18 C17 C16 118.85(18) . .
C22 C17 C16 120.93(19) . .
C22 C17 C18 120.21(19) . .
C17 C18 H18 120.1 . .
C19 C18 C17 119.8(2) . .
C19 C18 H18 120.1 . .
C18 C19 H19 120.0 . .
C20 C19 C18 120.1(3) . .
C20 C19 H19 120.0 . .
C19 C20 H20 119.9 . .
C19 C20 C21 120.3(2) . .
C21 C20 H20 119.9 . .
C20 C21 H21 119.9 . .
C20 C21 C22 120.3(2) . .
C22 C21 H21 119.9 . .
C17 C22 C21 119.3(2) . .
C17 C22 H22 120.4 . .
C21 C22 H22 120.4 . .
N6 C23 C24 114.43(16) . .
N7 C23 N6 127.52(17) . .
N7 C23 C24 118.04(17) . .
C25 C24 C23 121.71(17) . .
C25 C24 C29 119.16(18) . .
C29 C24 C23 119.11(18) . .
C24 C25 H25 119.9 . .
C24 C25 C26 120.12(19) . .
C26 C25 H25 119.9 . .
C25 C26 H26 119.9 . .
C27 C26 C25 120.2(2) . .
C27 C26 H26 119.9 . .
C26 C27 H27 120.0 . .
C26 C27 C28 120.0(2) . .
C28 C27 H27 120.0 . .
C27 C28 H28 120.0 . .
C27 C28 C29 120.0(2) . .
C29 C28 H28 120.0 . .
C24 C29 H29 119.8 . .
C28 C29 C24 120.4(2) . .
C28 C29 H29 119.8 . .
N9 C00R C13 112.78(17) . .
N10 C00R N9 126.14(18) . .
N10 C00R C13 121.08(17) . .
O2 Cl1 O1 108.22(12) . .
O2 Cl1 O3 109.98(16) . .
O3 Cl1 O1 109.14(13) . .
O4 Cl1 O1 110.06(13) . .
O4 Cl1 O2 110.86(16) . .
O4 Cl1 O3 108.56(14) . .
O5 Cl2 O6 108.79(12) . .
O7 Cl2 O5 109.77(15) . .
O7 Cl2 O6 108.32(16) . .
O7 Cl2 O8 112.6(2) . .
O8 Cl2 O5 110.55(15) . .
O8 Cl2 O6 106.64(18) . .
C33 O30 C32 116.0(2) . .
H31A C31 H31B 109.5 . .
H31A C31 H31C 109.5 . .
H31B C31 H31C 109.5 . .
C32 C31 H31A 109.5 . .
C32 C31 H31B 109.5 . .
C32 C31 H31C 109.5 . .
O30 C32 H32A 109.9 . .
O30 C32 H32B 109.9 . .
C31 C32 O30 108.8(3) . .
C31 C32 H32A 109.9 . .
C31 C32 H32B 109.9 . .
H32A C32 H32B 108.3 . .
O30 C33 C34 113.6(3) . .
O31 C33 O30 122.3(3) . .
O31 C33 C34 124.1(3) . .
C33 C34 H34A 109.5 . .
C33 C34 H34B 109.5 . .
C33 C34 H34C 109.5 . .
H34A C34 H34B 109.5 . .
H34A C34 H34C 109.5 . .
H34B C34 H34C 109.5 . .
H50A C50A H50B 109.5 . .
H50A C50A H50C 109.5 . .
H50B C50A H50C 109.5 . .
C51A C50A H50A 109.5 . .
C51A C50A H50B 109.5 . .
C51A C50A H50C 109.5 . .
O52A C51A C50A 126.7(5) . .
O52A C51A O53A 121.0(6) . .
O53A C51A C50A 112.1(5) . .
C51A O53A C54A 117.0(5) . .
O53A C54A H54A 109.1 . .
O53A C54A H54B 109.1 . .
O53A C54A C55A 112.6(5) . .
H54A C54A H54B 107.8 . .
C55A C54A H54A 109.1 . .
C55A C54A H54B 109.1 . .
C54A C55A H55A 109.5 . .
C54A C55A H55B 109.5 . .
C54A C55A H55C 109.5 . .
H55A C55A H55B 109.5 . .
H55A C55A H55C 109.5 . .
H55B C55A H55C 109.5 . .
H50D C50B H50E 109.5 . .
H50D C50B H50F 109.5 . .
H50E C50B H50F 109.5 . .
C51B C50B H50D 109.5 . .
C51B C50B H50E 109.5 . .
C51B C50B H50F 109.5 . .
O52B C51B C50B 121.6(13) . .
O52B C51B O53B 103.0(11) . .
O53B C51B C50B 129.6(12) . .
C51B O53B C54B 142.9(13) . .
O53B C54B H54C 110.6 . .
O53B C54B H54D 110.6 . .
O53B C54B C55B 105.5(12) . .
H54C C54B H54D 108.8 . .
C55B C54B H54C 110.6 . .
C55B C54B H54D 110.6 . .
C54B C55B H55D 109.5 . .
C54B C55B H55E 109.5 . .
C54B C55B H55F 109.5 . .
H55D C55B H55E 109.5 . .
H55D C55B H55F 109.5 . .
H55E C55B H55F 109.5 . .
N10A C10A C11A 177(2) . .
C10A C11A C12A 119.90(7) . .
C10A C11A C16A 119.90(7) . .
C12A C11A C16A 120.0 . .
C11A C12A H12C 120.0 . .
C11A C12A C13A 120.0 . .
C13A C12A H12C 120.0 . .
C12A C13A H13A 120.0 . .
C14A C13A C12A 120.0 . .
C14A C13A H13A 120.0 . .
C13A C14A H14A 120.0 . .
C13A C14A C15A 120.0 . .
C15A C14A H14A 120.0 . .
C14A C15A H15A 120.0 . .
C14A C15A C16A 120.0 . .
C16A C15A H15A 120.0 . .
C11A C16A H16A 120.0 . .
C15A C16A C11A 120.0 . .
C15A C16A H16A 120.0 . .

loop_
_geom_bond_atom_site_label_1
_geom_bond_atom_site_label_2
_geom_bond_distance
_geom_bond_site_symmetry_2
Co1 N1 1.9625(16) .
Co1 N2 1.8980(16) .
Co1 N7 1.8866(16) .
Co1 N8 1.9730(16) .
Co1 N9 1.9023(16) .
Co1 N14 1.9052(16) .
N1 C1 1.340(3) .
N1 C5 1.354(3) .
C1 H1 0.9500 .
C1 C2 1.381(3) .
C2 H2 0.9500 .
C2 C3 1.384(3) .
N2 C6 1.352(2) .
N2 C8 1.369(2) .
C3 H3 0.9500 .
C3 C4 1.390(3) .
N3 C7 1.334(3) .
N3 C8 1.354(2) .
C4 H4 0.9500 .
C4 C5 1.380(3) .
N4 C6 1.308(2) .
N4 C7 1.370(2) .
C5 C6 1.476(3) .
N5 C7 1.331(3) .
N5 H5A 0.76(3) .
N5 H5B 0.81(3) .
N6 C8 1.332(2) .
N6 C23 1.350(2) .
N7 C23 1.305(2) .
N7 H7 0.85(3) .
N8 C9 1.342(2) .
N8 C13 1.354(3) .
N9 C15 1.349(2) .
N9 C00R 1.360(2) .
C9 H9 0.9500 .
C9 C10 1.390(3) .
C10 H10 0.9500 .
C10 C11 1.383(4) .
N10 C14 1.374(3) .
N10 C00R 1.298(3) .
C11 H11 0.9500 .
C11 C12 1.389(3) .
N11 C14 1.348(3) .
N11 C15 1.317(2) .
C12 H12 0.9500 .
C12 C13 1.382(3) .
N12 C14 1.317(3) .
N12 H12A 0.88(4) .
N12 H12B 0.81(4) .
N13 C15 1.361(2) .
N13 C16 1.363(2) .
N13 H13 0.83(3) .
C13 C00R 1.477(3) .
N14 C16 1.289(2) .
N14 H14 0.85(3) .
C16 C17 1.493(3) .
C17 C18 1.394(3) .
C17 C22 1.393(3) .
C18 H18 0.9500 .
C18 C19 1.388(3) .
C19 H19 0.9500 .
C19 C20 1.383(4) .
C20 H20 0.9500 .
C20 C21 1.384(5) .
C21 H21 0.9500 .
C21 C22 1.395(3) .
C22 H22 0.9500 .
C23 C24 1.498(3) .
C24 C25 1.393(3) .
C24 C29 1.394(3) .
C25 H25 0.9500 .
C25 C26 1.394(3) .
C26 H26 0.9500 .
C26 C27 1.382(3) .
C27 H27 0.9500 .
C27 C28 1.386(4) .
C28 H28 0.9500 .
C28 C29 1.390(3) .
C29 H29 0.9500 .
Cl1 O1 1.4443(18) .
Cl1 O2 1.424(2) .
Cl1 O3 1.432(2) .
Cl1 O4 1.422(2) .
Cl2 O5 1.4315(18) .
Cl2 O6 1.443(2) .
Cl2 O7 1.406(2) .
Cl2 O8 1.417(2) .
O30 C32 1.484(4) .
O30 C33 1.328(4) .
C31 H31A 0.9800 .
C31 H31B 0.9800 .
C31 H31C 0.9800 .
C31 C32 1.449(5) .
O31 C33 1.198(3) .
C32 H32A 0.9900 .
C32 H32B 0.9900 .
C33 C34 1.484(5) .
C34 H34A 0.9800 .
C34 H34B 0.9800 .
C34 H34C 0.9800 .
C50A H50A 0.9800 .
C50A H50B 0.9800 .
C50A H50C 0.9800 .
C50A C51A 1.469(8) .
C51A O52A 1.178(6) .
C51A O53A 1.292(6) .
O53A C54A 1.443(7) .
C54A H54A 0.9900 .
C54A H54B 0.9900 .
C54A C55A 1.541(8) .
C55A H55A 0.9800 .
C55A H55B 0.9800 .
C55A H55C 0.9800 .
C50B H50D 0.9800 .
C50B H50E 0.9800 .
C50B H50F 0.9800 .
C50B C51B 1.469(8) .
C51B O52B 1.179(6) .
C51B O53B 1.292(7) .
O53B C54B 1.443(7) .
C54B H54C 0.9900 .
C54B H54D 0.9900 .
C54B C55B 1.541(8) .
C55B H55D 0.9800 .
C55B H55E 0.9800 .
C55B H55F 0.9800 .
N10A C10A 1.27(2) .
C10A C11A 1.34(2) .
C11A C12A 1.3900 .
C11A C16A 1.3900 .
C12A H12C 0.9500 .
C12A C13A 1.3900 .
C13A H13A 0.9500 .
C13A C14A 1.3900 .
C14A H14A 0.9500 .
C14A C15A 1.3900 .
C15A H15A 0.9500 .
C15A C16A 1.3900 .
C16A H16A 0.9500 .

loop_
_geom_hbond_atom_site_label_D
_geom_hbond_atom_site_label_H
_geom_hbond_atom_site_label_A
_geom_hbond_distance_DH
_geom_hbond_distance_HA
_geom_hbond_distance_DA
_geom_hbond_angle_DHA
_geom_hbond_site_symmetry_A
C1 H1 N9 0.95 2.55 3.039(3) 112.1 .
C1 H1 O52A 0.95 2.23 3.087(5) 149.6 2_655
C2 H2 O31 0.95 2.53 3.233(3) 131.0 2_755
C2 H2 O52B 0.95 2.56 3.294(12) 134.0 2_655
C9 H9 N2 0.95 2.57 3.059(3) 112.2 .
C50A H50B O30 0.98 2.56 3.450(5) 150.2 3_665
C54A H54B O6 0.99 2.50 3.353(7) 144.3 .
C54B H54C O6 0.99 2.33 3.255(17) 155.5 .
N14 H14 O6 0.85(3) 2.13(3) 2.959(2) 166(3) .
N13 H13 N3 0.83(3) 1.92(3) 2.745(2) 173(3) 2_655
N7 H7 O1 0.85(3) 2.23(3) 3.034(2) 158(3) .
N5 H5A O31 0.76(3) 2.18(3) 2.901(3) 157(3) .
N5 H5B O3 0.81(3) 2.53(3) 3.246(3) 149(3) 2_645
N12 H12A O7 0.88(4) 2.07(4) 2.924(3) 163(3) 4_576
N12 H12B Cl2 0.81(4) 2.96(4) 3.721(2) 157(3) 2_655
N12 H12B O5 0.81(4) 2.22(4) 3.027(3) 175(3) 2_655

_cod_database_fobs_code 4350785
